data_7013992
loop_
_publ_author_name
'Raubenheimer, Helgard G.'
'du Toit, Aletta'
'du Toit, Maria'
'An, Jin'
'van Niekerk, Lizette'
'Cronje, Stephanie'
'Esterhuysen, Catharine'
'Crouch, Andrew M.'

_publ_section_title
;
 Anionic Fischer-type carbene complexes as bidentate (N,O) ligands.
;
_journal_issue 8
_journal_name_full 'Dalton transactions (Cambridge, England : 2003)'
_journal_page_first 1173
_journal_page_last 1180
_journal_paper_doi 10.1039/b316998g
_journal_year 2004
_chemical_formula_moiety 'C23 H13 Cr2 N3 O13 S3 V, C1 H2 Cl2'
_chemical_formula_sum 'C25 H15 Cl2 Cr2 N3 O13 S3 V'
_chemical_formula_weight 887.42
_chemical_name_systematic
;
?
;
_space_group_IT_number 14
_symmetry_cell_setting monoclinic
_symmetry_space_group_name_Hall '-P 2ybc'
_symmetry_space_group_name_H-M 'P 1 21/c 1'
_atom_sites_solution_hydrogens geom
_atom_sites_solution_primary direct
_atom_sites_solution_secondary difmap
_audit_creation_method SHELXL-97
_cell_angle_alpha 90.00
_cell_angle_beta 101.4250(10)
_cell_angle_gamma 90.00
_cell_formula_units_Z 4
_cell_length_a 10.3226(1)
_cell_length_b 15.9568(2)
_cell_length_c 21.5410(3)
_cell_measurement_reflns_used 8583
_cell_measurement_temperature 193(2)
_cell_measurement_theta_max 27.88
_cell_measurement_theta_min 1.02
_cell_volume 3477.83(7)
_computing_cell_refinement 'DENZO-SMN (Otwinowski & Minor, 1997)'
_computing_data_collection 'COLLECT (Nonius, 1998)'
_computing_data_reduction 'DENZO-SMN (Otwinowski & Minor, 1997)'
_computing_molecular_graphics 'ORTEP-III for Windows (Farrugia,1997)'
_computing_publication_material 'WINGX (Farrugia, 1999)'
_computing_structure_refinement 'SHELXL-97 (Sheldrick, 1997)'
_computing_structure_solution 'SHELXS-97 (Sheldrick, 1990)'
_diffrn_ambient_temperature 193(2)
_diffrn_measured_fraction_theta_full 0.998
_diffrn_measured_fraction_theta_max 0.998
_diffrn_measurement_device_type 'Nonius Kappa CCD'
_diffrn_measurement_method '\f and \w scans to fill Ewald sphere'
_diffrn_radiation_monochromator graphite
_diffrn_radiation_source 'fine-focus sealed tube'
_diffrn_radiation_type MoK\a
_diffrn_radiation_wavelength 0.71073
_diffrn_reflns_av_R_equivalents 0.0217
_diffrn_reflns_av_sigmaI/netI 0.0319
_diffrn_reflns_limit_h_max 12
_diffrn_reflns_limit_h_min -12
_diffrn_reflns_limit_k_max 19
_diffrn_reflns_limit_k_min -19
_diffrn_reflns_limit_l_max 26
_diffrn_reflns_limit_l_min -26
_diffrn_reflns_number 13329
_diffrn_reflns_theta_full 26.00
_diffrn_reflns_theta_max 26.00
_diffrn_reflns_theta_min 2.55
_exptl_absorpt_coefficient_mu 1.276
_exptl_absorpt_correction_type none
_exptl_crystal_colour purple
_exptl_crystal_density_diffrn 1.695
_exptl_crystal_density_method 'not measured'
_exptl_crystal_description prism
_exptl_crystal_F_000 1772
_exptl_crystal_size_max 0.2
_exptl_crystal_size_mid 0.15
_exptl_crystal_size_min 0.15
_refine_diff_density_max 0.526
_refine_diff_density_min -0.482
_refine_diff_density_rms 0.063
_refine_ls_extinction_method none
_refine_ls_goodness_of_fit_ref 1.056
_refine_ls_hydrogen_treatment mixed
_refine_ls_matrix_type full
_refine_ls_number_parameters 445
_refine_ls_number_reflns 6836
_refine_ls_number_restraints 0
_refine_ls_restrained_S_all 1.056
_refine_ls_R_factor_all 0.0535
_refine_ls_R_factor_gt 0.0365
_refine_ls_shift/su_max 0.001
_refine_ls_shift/su_mean 0.000
_refine_ls_structure_factor_coef Fsqd
_refine_ls_weighting_details 'calc w=1/[\s^2^(Fo^2^)+(0.0300P)^2^+4.2618P] where P=(Fo^2^+2Fc^2^)/3'
_refine_ls_weighting_scheme calc
_refine_ls_wR_factor_gt 0.0791
_refine_ls_wR_factor_ref 0.0854
_reflns_number_gt 5440
_reflns_number_total 6836
_reflns_threshold_expression >2sigma(I)
_cod_data_source_file b316998g.txt
_cod_data_source_block 6
_cod_original_sg_symbol_H-M P21/c
_cod_database_code 7013992

loop_
_symmetry_equiv_pos_as_xyz
'x, y, z'
'-x, y+1/2, -z+1/2'
'-x, -y, -z'
'x, -y-1/2, z-1/2'

loop_
_atom_site_label
_atom_site_type_symbol
_atom_site_fract_x
_atom_site_fract_y
_atom_site_fract_z
_atom_site_U_iso_or_equiv
_atom_site_adp_type
_atom_site_occupancy
_atom_site_symmetry_multiplicity
_atom_site_calc_flag
_atom_site_refinement_flags
_atom_site_disorder_assembly
_atom_site_disorder_group
C1 C 0.5393(4) 0.8721(3) -0.00730(19) 0.0676(12) Uani 1 1 d . . .
H1A H 0.4653 0.8806 -0.0423 0.081 Uiso 1 1 calc R . .
H1B H 0.6128 0.9051 -0.0156 0.081 Uiso 1 1 calc R . .
C10 C 0.2169(3) 0.80661(18) 0.21153(14) 0.0333(7) Uani 1 1 d . . .
C11 C 0.5197(3) 0.87551(19) 0.33117(16) 0.0367(7) Uani 1 1 d . . .
C12 C 0.3520(3) 0.74572(19) 0.32003(14) 0.0330(6) Uani 1 1 d . . .
C13 C 0.3942(3) 0.93585(18) 0.21928(14) 0.0311(6) Uani 1 1 d . . .
C14 C 0.4762(3) 0.77857(19) 0.22419(15) 0.0383(7) Uani 1 1 d . . .
C15 C 0.2416(2) 0.89857(16) 0.31609(12) 0.0229(5) Uani 1 1 d . . .
C16 C 0.2403(3) 0.98802(16) 0.33689(13) 0.0255(6) Uani 1 1 d . . .
C17 C 0.2720(3) 1.13373(18) 0.36608(15) 0.0382(7) Uani 1 1 d . . .
H17 H 0.2978 1.1893 0.3734 0.046 Uiso 1 1 calc R . .
C18 C 0.1689(3) 1.09792(16) 0.38678(14) 0.0294(6) Uani 1 1 d . . .
C19 C 0.0853(3) 1.14148(18) 0.42607(16) 0.0388(7) Uani 1 1 d . . .
H19A H 0.1140 1.1986 0.4329 0.058 Uiso 1 1 calc R . .
H19B H 0.0936 1.1135 0.4661 0.058 Uiso 1 1 calc R . .
H19C H -0.0054 1.1404 0.4044 0.058 Uiso 1 1 calc R . .
C20 C 0.1149(3) 0.58110(17) 0.43129(15) 0.0340(7) Uani 1 1 d . . .
C21 C -0.2343(3) 0.66189(18) 0.37291(15) 0.0369(7) Uani 1 1 d . . .
C22 C -0.0288(3) 0.6337(2) 0.32268(17) 0.0472(8) Uani 1 1 d . . .
C23 C -0.0889(3) 0.62849(18) 0.49034(16) 0.0365(7) Uani 1 1 d . . .
C24 C -0.1180(3) 0.5119(2) 0.39798(17) 0.0459(8) Uani 1 1 d . . .
C25 C -0.0040(3) 0.74623(16) 0.41704(13) 0.0242(5) Uani 1 1 d . . .
C26 C 0.1095(3) 0.78081(16) 0.46420(12) 0.0253(6) Uani 1 1 d . . .
C27 C 0.2941(3) 0.81494(19) 0.54706(14) 0.0369(7) Uani 1 1 d . . .
H27 H 0.3639 0.8179 0.5817 0.044 Uiso 1 1 calc R . .
C28 C 0.2518(3) 0.88051(18) 0.50767(13) 0.0287(6) Uani 1 1 d . . .
C29 C 0.3145(3) 0.96518(19) 0.51183(15) 0.0367(7) Uani 1 1 d . . .
H29A H 0.3519 0.9746 0.4750 0.055 Uiso 1 1 calc R . .
H29B H 0.3829 0.9682 0.5491 0.055 Uiso 1 1 calc R . .
H29C H 0.2490 1.0072 0.5140 0.055 Uiso 1 1 calc R . .
C31 C -0.1047(3) 0.8756(2) 0.25114(15) 0.0392(7) Uani 1 1 d . . .
H31 H -0.0501 0.8290 0.2601 0.047 Uiso 1 1 calc R . .
C32 C -0.2600(3) 0.9804(2) 0.20694(16) 0.0439(8) Uani 1 1 d . . .
H32 H -0.3230 1.0150 0.1827 0.053 Uiso 1 1 calc R . .
C33 C -0.2008(3) 0.9973(2) 0.26860(15) 0.0369(7) Uani 1 1 d . . .
C34 C -0.2247(4) 1.0663(2) 0.30549(17) 0.0530(9) Uani 1 1 d . . .
H34A H -0.1485 1.1021 0.3132 0.079 Uiso 1 1 calc R . .
H34B H -0.2424 1.0468 0.3451 0.079 Uiso 1 1 calc R . .
H34C H -0.2996 1.0971 0.2833 0.079 Uiso 1 1 calc R . .
Cr1 Cr 0.37163(4) 0.84095(3) 0.26912(2) 0.02457(11) Uani 1 1 d . . .
Cr2 Cr -0.05862(4) 0.62413(3) 0.40610(2) 0.02857(12) Uani 1 1 d . . .
N11 N 0.1506(2) 1.01462(13) 0.36942(10) 0.0245(5) Uani 1 1 d . . .
N21 N 0.1454(2) 0.86069(13) 0.46115(10) 0.0237(5) Uani 1 1 d . . .
N31 N -0.1083(2) 0.93428(15) 0.29293(12) 0.0310(5) Uani 1 1 d . . .
O10 O 0.1229(2) 0.78375(15) 0.17862(11) 0.0522(6) Uani 1 1 d . . .
O11 O 0.6092(3) 0.89547(17) 0.36767(14) 0.0640(7) Uani 1 1 d . . .
O12 O 0.3380(2) 0.68903(15) 0.34994(12) 0.0533(6) Uani 1 1 d . . .
O13 O 0.4138(2) 0.99122(14) 0.18883(11) 0.0464(6) Uani 1 1 d . . .
O14 O 0.5352(3) 0.73959(16) 0.19487(13) 0.0617(7) Uani 1 1 d . . .
O15 O 0.14617(17) 0.86058(11) 0.33305(9) 0.0250(4) Uani 1 1 d . . .
O20 O 0.2173(2) 0.55085(14) 0.44357(12) 0.0496(6) Uani 1 1 d . . .
O21 O -0.3386(2) 0.68251(16) 0.35124(14) 0.0594(7) Uani 1 1 d . . .
O22 O -0.0123(3) 0.6436(2) 0.27218(14) 0.0822(10) Uani 1 1 d . . .
O23 O -0.1090(3) 0.63427(16) 0.54054(12) 0.0558(6) Uani 1 1 d . . .
O24 O -0.1541(3) 0.44395(15) 0.39467(15) 0.0746(9) Uani 1 1 d . . .
O25 O -0.06284(17) 0.80579(11) 0.38273(9) 0.0278(4) Uani 1 1 d . . .
O41 O -0.06689(19) 0.97683(12) 0.42512(10) 0.0334(5) Uani 1 1 d . . .
S11 S 0.34840(8) 1.06429(5) 0.32511(4) 0.0395(2) Uani 1 1 d . . .
S21 S 0.20323(8) 0.72697(5) 0.52510(4) 0.03743(18) Uani 1 1 d . . .
S31 S -0.20532(10) 0.88925(6) 0.17960(4) 0.0534(2) Uani 1 1 d . . .
V V 0.01443(4) 0.92041(3) 0.38530(2) 0.02331(11) Uani 1 1 d . . .
Cl1 Cl 0.49547(11) 0.90807(9) 0.06270(5) 0.0760(3) Uani 1 1 d . . .
Cl2 Cl 0.58352(12) 0.76628(9) -0.00405(7) 0.0854(4) Uani 1 1 d . . .

loop_
_atom_site_aniso_label
_atom_site_aniso_U_11
_atom_site_aniso_U_22
_atom_site_aniso_U_33
_atom_site_aniso_U_23
_atom_site_aniso_U_13
_atom_site_aniso_U_12
C1 0.055(2) 0.093(3) 0.056(2) 0.014(2) 0.015(2) 0.016(2)
C10 0.0434(18) 0.0298(15) 0.0293(16) -0.0027(12) 0.0132(14) 0.0013(13)
C11 0.0358(17) 0.0288(15) 0.0467(19) -0.0035(14) 0.0109(15) 0.0001(13)
C12 0.0298(15) 0.0321(16) 0.0372(17) -0.0029(14) 0.0070(13) 0.0030(12)
C13 0.0273(14) 0.0333(16) 0.0352(16) -0.0025(13) 0.0126(12) 0.0037(12)
C14 0.0411(17) 0.0321(16) 0.0461(18) -0.0013(14) 0.0194(15) 0.0043(14)
C15 0.0252(13) 0.0207(13) 0.0237(13) 0.0003(10) 0.0069(11) 0.0004(10)
C16 0.0270(14) 0.0206(13) 0.0317(15) -0.0009(11) 0.0127(12) -0.0031(10)
C17 0.0513(19) 0.0189(14) 0.0517(19) -0.0081(13) 0.0282(16) -0.0068(13)
C18 0.0349(15) 0.0195(13) 0.0367(16) -0.0027(12) 0.0137(13) -0.0010(11)
C19 0.0452(18) 0.0261(15) 0.0509(19) -0.0101(14) 0.0236(16) -0.0021(13)
C20 0.0355(17) 0.0239(14) 0.0412(17) -0.0050(13) 0.0041(14) -0.0014(13)
C21 0.0354(17) 0.0257(15) 0.0477(19) 0.0018(13) 0.0035(14) -0.0014(13)
C22 0.048(2) 0.049(2) 0.043(2) -0.0030(16) 0.0071(16) 0.0104(16)
C23 0.0313(16) 0.0280(15) 0.050(2) 0.0093(14) 0.0067(14) 0.0000(12)
C24 0.0429(19) 0.0274(17) 0.058(2) 0.0002(15) -0.0118(16) 0.0020(14)
C25 0.0233(13) 0.0238(13) 0.0278(14) 0.0018(11) 0.0108(11) 0.0015(10)
C26 0.0264(14) 0.0242(14) 0.0268(14) 0.0039(11) 0.0089(11) 0.0032(11)
C27 0.0348(16) 0.0383(17) 0.0336(16) -0.0050(13) -0.0028(13) 0.0000(13)
C28 0.0266(14) 0.0317(15) 0.0293(15) -0.0049(12) 0.0090(12) 0.0005(12)
C29 0.0329(16) 0.0379(17) 0.0385(17) -0.0066(14) 0.0051(13) -0.0073(13)
C31 0.0369(17) 0.0417(18) 0.0370(17) -0.0008(14) 0.0020(14) 0.0043(14)
C32 0.0392(18) 0.049(2) 0.0419(19) 0.0133(15) 0.0039(15) 0.0051(15)
C33 0.0278(15) 0.0430(18) 0.0390(17) 0.0198(14) 0.0048(13) -0.0028(13)
C34 0.052(2) 0.053(2) 0.050(2) 0.0183(18) 0.0023(17) 0.0113(17)
Cr1 0.0258(2) 0.0218(2) 0.0282(2) -0.00304(18) 0.01058(18) 0.00239(17)
Cr2 0.0272(2) 0.0195(2) 0.0373(3) 0.00049(19) 0.00237(19) 0.00036(17)
N11 0.0282(12) 0.0169(10) 0.0313(12) -0.0009(9) 0.0131(10) 0.0004(9)
N21 0.0229(11) 0.0234(11) 0.0267(12) -0.0018(9) 0.0098(9) -0.0009(9)
N31 0.0276(12) 0.0287(12) 0.0381(14) 0.0077(11) 0.0096(10) 0.0012(10)
O10 0.0538(15) 0.0541(15) 0.0438(14) -0.0092(12) -0.0023(12) -0.0118(12)
O11 0.0494(15) 0.0599(17) 0.0733(19) -0.0146(14) -0.0105(14) -0.0092(13)
O12 0.0587(15) 0.0395(13) 0.0618(16) 0.0171(12) 0.0119(13) -0.0041(11)
O13 0.0496(14) 0.0446(13) 0.0490(14) 0.0144(11) 0.0193(11) 0.0014(11)
O14 0.0737(17) 0.0515(15) 0.0728(18) -0.0079(13) 0.0458(15) 0.0199(13)
O15 0.0255(9) 0.0195(9) 0.0318(10) -0.0025(8) 0.0097(8) -0.0015(7)
O20 0.0355(13) 0.0420(13) 0.0672(16) -0.0091(12) 0.0003(11) 0.0108(10)
O21 0.0358(14) 0.0532(15) 0.0808(19) 0.0047(14) -0.0088(13) 0.0088(11)
O22 0.095(2) 0.110(3) 0.0462(17) 0.0005(17) 0.0249(16) 0.024(2)
O23 0.0623(16) 0.0602(16) 0.0495(15) 0.0109(13) 0.0224(13) 0.0001(13)
O24 0.0805(19) 0.0266(13) 0.096(2) 0.0034(13) -0.0319(17) -0.0103(13)
O25 0.0242(9) 0.0226(9) 0.0368(11) 0.0076(8) 0.0063(8) -0.0015(7)
O41 0.0333(11) 0.0301(10) 0.0414(12) 0.0010(9) 0.0185(9) 0.0027(8)
S11 0.0451(4) 0.0261(4) 0.0570(5) -0.0090(3) 0.0339(4) -0.0117(3)
S21 0.0441(4) 0.0286(4) 0.0347(4) 0.0044(3) -0.0041(3) 0.0025(3)
S31 0.0550(5) 0.0626(6) 0.0382(5) -0.0036(4) -0.0017(4) 0.0037(4)
V 0.0232(2) 0.0188(2) 0.0303(2) 0.00227(18) 0.01101(19) 0.00063(17)
Cl1 0.0598(6) 0.1184(10) 0.0480(6) -0.0124(6) 0.0062(5) -0.0199(6)
Cl2 0.0713(7) 0.0896(9) 0.1003(9) 0.0236(7) 0.0293(7) 0.0078(6)

loop_
_atom_type_symbol
_atom_type_description
_atom_type_scat_dispersion_real
_atom_type_scat_dispersion_imag
_atom_type_scat_source
C C 0.0033 0.0016 'International Tables Vol C Tables 4.2.6.8 and 6.1.1.4'
H H 0.0000 0.0000 'International Tables Vol C Tables 4.2.6.8 and 6.1.1.4'
Cr Cr 0.3209 0.6236 'International Tables Vol C Tables 4.2.6.8 and 6.1.1.4'
N N 0.0061 0.0033 'International Tables Vol C Tables 4.2.6.8 and 6.1.1.4'
O O 0.0106 0.0060 'International Tables Vol C Tables 4.2.6.8 and 6.1.1.4'
S S 0.1246 0.1234 'International Tables Vol C Tables 4.2.6.8 and 6.1.1.4'
V V 0.3005 0.5294 'International Tables Vol C Tables 4.2.6.8 and 6.1.1.4'
Cl Cl 0.1484 0.1585 'International Tables Vol C Tables 4.2.6.8 and 6.1.1.4'

loop_
_geom_angle_atom_site_label_1
_geom_angle_atom_site_label_2
_geom_angle_atom_site_label_3
_geom_angle
_geom_angle_site_symmetry_1
_geom_angle_site_symmetry_3
_geom_angle_publ_flag
Cl2 C1 Cl1 113.1(2) . . ?
Cl2 C1 H1A 109.0 . . ?
Cl1 C1 H1A 109.0 . . ?
Cl2 C1 H1B 109.0 . . ?
Cl1 C1 H1B 109.0 . . ?
H1A C1 H1B 107.8 . . ?
O10 C10 Cr1 177.3(3) . . ?
O11 C11 Cr1 179.0(3) . . ?
O12 C12 Cr1 178.8(3) . . ?
O13 C13 Cr1 176.4(2) . . ?
O14 C14 Cr1 177.0(3) . . ?
O15 C15 C16 108.4(2) . . ?
O15 C15 Cr1 123.26(18) . . ?
C16 C15 Cr1 128.37(18) . . ?
N11 C16 C15 120.5(2) . . ?
N11 C16 S11 113.18(19) . . ?
C15 C16 S11 126.26(19) . . ?
C18 C17 S11 111.7(2) . . ?
C18 C17 H17 124.2 . . ?
S11 C17 H17 124.2 . . ?
C17 C18 N11 112.9(2) . . ?
C17 C18 C19 124.6(3) . . ?
N11 C18 C19 122.5(2) . . ?
C18 C19 H19A 109.5 . . ?
C18 C19 H19B 109.5 . . ?
H19A C19 H19B 109.5 . . ?
C18 C19 H19C 109.5 . . ?
H19A C19 H19C 109.5 . . ?
H19B C19 H19C 109.5 . . ?
O20 C20 Cr2 175.4(3) . . ?
O21 C21 Cr2 177.4(3) . . ?
O22 C22 Cr2 176.6(3) . . ?
O23 C23 Cr2 177.3(3) . . ?
O24 C24 Cr2 178.3(4) . . ?
O25 C25 C26 109.7(2) . . ?
O25 C25 Cr2 123.79(19) . . ?
C26 C25 Cr2 126.54(18) . . ?
N21 C26 C25 120.5(2) . . ?
N21 C26 S21 113.6(2) . . ?
C25 C26 S21 125.9(2) . . ?
C28 C27 S21 111.7(2) . . ?
C28 C27 H27 124.2 . . ?
S21 C27 H27 124.2 . . ?
C27 C28 N21 112.9(3) . . ?
C27 C28 C29 125.2(3) . . ?
N21 C28 C29 121.9(3) . . ?
C28 C29 H29A 109.5 . . ?
C28 C29 H29B 109.5 . . ?
H29A C29 H29B 109.5 . . ?
C28 C29 H29C 109.5 . . ?
H29A C29 H29C 109.5 . . ?
H29B C29 H29C 109.5 . . ?
N31 C31 S31 116.1(2) . . ?
N31 C31 H31 122.0 . . ?
S31 C31 H31 122.0 . . ?
C33 C32 S31 112.7(2) . . ?
C33 C32 H32 123.6 . . ?
S31 C32 H32 123.6 . . ?
C32 C33 C34 127.2(3) . . ?
C32 C33 N31 110.9(3) . . ?
C34 C33 N31 121.9(3) . . ?
C33 C34 H34A 109.5 . . ?
C33 C34 H34B 109.5 . . ?
H34A C34 H34B 109.5 . . ?
C33 C34 H34C 109.5 . . ?
H34A C34 H34C 109.5 . . ?
H34B C34 H34C 109.5 . . ?
C14 Cr1 C13 89.08(12) . . ?
C14 Cr1 C10 90.31(13) . . ?
C13 Cr1 C10 92.41(13) . . ?
C14 Cr1 C11 92.97(14) . . ?
C13 Cr1 C11 89.70(13) . . ?
C10 Cr1 C11 176.13(13) . . ?
C14 Cr1 C12 90.66(13) . . ?
C13 Cr1 C12 179.03(13) . . ?
C10 Cr1 C12 88.52(13) . . ?
C11 Cr1 C12 89.38(13) . . ?
C14 Cr1 C15 173.51(12) . . ?
C13 Cr1 C15 94.99(11) . . ?
C10 Cr1 C15 84.48(11) . . ?
C11 Cr1 C15 92.11(12) . . ?
C12 Cr1 C15 85.35(11) . . ?
C22 Cr2 C24 95.72(16) . . ?
C22 Cr2 C20 88.78(14) . . ?
C24 Cr2 C20 87.37(13) . . ?
C22 Cr2 C23 173.26(14) . . ?
C24 Cr2 C23 90.66(15) . . ?
C20 Cr2 C23 93.70(13) . . ?
C22 Cr2 C21 86.56(14) . . ?
C24 Cr2 C21 89.86(13) . . ?
C20 Cr2 C21 174.32(13) . . ?
C23 Cr2 C21 91.29(13) . . ?
C22 Cr2 C25 86.49(13) . . ?
C24 Cr2 C25 176.70(14) . . ?
C20 Cr2 C25 95.13(11) . . ?
C23 Cr2 C25 87.05(12) . . ?
C21 Cr2 C25 87.83(11) . . ?
C16 N11 C18 112.0(2) . . ?
C16 N11 V 114.06(17) . . ?
C18 N11 V 133.90(18) . . ?
C26 N21 C28 112.0(2) . . ?
C26 N21 V 109.03(17) . . ?
C28 N21 V 138.93(18) . . ?
C31 N31 C33 111.4(3) . . ?
C31 N31 V 118.2(2) . . ?
C33 N31 V 130.4(2) . . ?
C15 O15 V 123.02(16) . . ?
C25 O25 V 121.58(17) . . ?
C16 S11 C17 90.20(13) . . ?
C26 S21 C27 89.75(14) . . ?
C31 S31 C32 88.90(16) . . ?
O41 V O25 106.45(9) . . ?
O41 V N21 99.32(9) . . ?
O25 V N21 78.46(8) . . ?
O41 V N11 97.03(9) . . ?
O25 V N11 156.41(8) . . ?
N21 V N11 95.76(8) . . ?
O41 V N31 99.43(10) . . ?
O25 V N31 84.81(8) . . ?
N21 V N31 157.75(9) . . ?
N11 V N31 93.74(9) . . ?
O41 V O15 170.86(9) . . ?
O25 V O15 82.48(7) . . ?
N21 V O15 80.32(7) . . ?
N11 V O15 73.98(7) . . ?
N31 V O15 83.05(8) . . ?

loop_
_geom_bond_atom_site_label_1
_geom_bond_atom_site_label_2
_geom_bond_distance
_geom_bond_site_symmetry_2
_geom_bond_publ_flag
C1 Cl2 1.747(5) . ?
C1 Cl1 1.755(4) . ?
C1 H1A 0.9700 . ?
C1 H1B 0.9700 . ?
C10 O10 1.142(4) . ?
C10 Cr1 1.899(3) . ?
C11 O11 1.133(4) . ?
C11 Cr1 1.902(3) . ?
C12 O12 1.136(4) . ?
C12 Cr1 1.908(3) . ?
C13 O13 1.142(3) . ?
C13 Cr1 1.897(3) . ?
C14 O14 1.144(4) . ?
C14 Cr1 1.873(3) . ?
C15 O15 1.271(3) . ?
C15 C16 1.497(4) . ?
C15 Cr1 2.051(3) . ?
C16 N11 1.337(3) . ?
C16 S11 1.704(3) . ?
C17 C18 1.359(4) . ?
C17 S11 1.704(3) . ?
C17 H17 0.9300 . ?
C18 N11 1.384(3) . ?
C18 C19 1.494(4) . ?
C19 H19A 0.9600 . ?
C19 H19B 0.9600 . ?
C19 H19C 0.9600 . ?
C20 O20 1.145(3) . ?
C20 Cr2 1.894(3) . ?
C21 O21 1.134(4) . ?
C21 Cr2 1.910(3) . ?
C22 O22 1.145(4) . ?
C22 Cr2 1.888(4) . ?
C23 O23 1.144(4) . ?
C23 Cr2 1.903(4) . ?
C24 O24 1.144(4) . ?
C24 Cr2 1.890(3) . ?
C25 O25 1.281(3) . ?
C25 C26 1.496(4) . ?
C25 Cr2 2.029(3) . ?
C26 N21 1.332(3) . ?
C26 S21 1.700(3) . ?
C27 C28 1.363(4) . ?
C27 S21 1.702(3) . ?
C27 H27 0.9300 . ?
C28 N21 1.370(4) . ?
C28 C29 1.493(4) . ?
C29 H29A 0.9600 . ?
C29 H29B 0.9600 . ?
C29 H29C 0.9600 . ?
C31 N31 1.304(4) . ?
C31 S31 1.693(3) . ?
C31 H31 0.9300 . ?
C32 C33 1.374(5) . ?
C32 S31 1.707(4) . ?
C32 H32 0.9300 . ?
C33 C34 1.408(5) . ?
C33 N31 1.415(4) . ?
C34 H34A 0.9600 . ?
C34 H34B 0.9600 . ?
C34 H34C 0.9600 . ?
N11 V 2.131(2) . ?
N21 V 2.128(2) . ?
N31 V 2.148(2) . ?
O15 V 2.1526(17) . ?
O25 V 1.9918(18) . ?
O41 V 1.5925(19) . ?
